data_1505002
loop_
_publ_author_name
'Loeppky, Richard N.'
'Shi, Jianzheng'
'Barnes, Charles L.'
'Geddam, Sailaja'

_publ_section_title
;
 A diazonium ion cascade from the nitrosation of tolazoline, an
 imidazoline-containing drug.
;
_journal_issue 2
_journal_name_full 'Chemical research in toxicology'
_journal_page_first 295
_journal_page_last 307
_journal_paper_doi 10.1021/tx700317g
_journal_volume 21
_journal_year 2008
_chemical_formula_sum 'C18 H16 N4 O3'
_chemical_formula_weight 336.35
_space_group_IT_number 33
_symmetry_cell_setting orthorhombic
_symmetry_Int_Tables_number 33
_symmetry_space_group_name_Hall 'P 2c -2n'
_symmetry_space_group_name_H-M 'P n a 21'
_atom_sites_solution_hydrogens geom
_atom_sites_solution_primary direct
_atom_sites_solution_secondary difmap
_audit_creation_method SHELXL-97
_cell_angle_alpha 90.00
_cell_angle_beta 90.00
_cell_angle_gamma 90.00
_cell_formula_units_Z 4
_cell_length_a 8.9484(16)
_cell_length_b 13.398(2)
_cell_length_c 14.421(3)
_cell_measurement_reflns_used 4872
_cell_measurement_temperature 173(2)
_cell_measurement_theta_max 27.1
_cell_measurement_theta_min 2.8
_cell_volume 1728.9(5)
_computing_cell_refinement 'SAINT (Bruker, 1998)'
_computing_data_collection 'SMART (Bruker, 1998)'
_computing_data_reduction 'SAINT (Bruker, 1998)'
_computing_molecular_graphics 'ORTEP-III (Burnett & Johnson, 1996)'
_computing_publication_material 'CIFTAB (Sheldrick, 1997)'
_computing_structure_refinement 'SHELXL-97 (Sheldrick, 1997)'
_computing_structure_solution 'SHELXS-97 (Sheldrick, 1997)'
_diffrn_ambient_temperature 173(2)
_diffrn_measured_fraction_theta_full 0.998
_diffrn_measured_fraction_theta_max 0.998
_diffrn_measurement_device_type 'Bruker SMART CCD area detector'
_diffrn_measurement_method 'omega scans'
_diffrn_radiation_monochromator graphite
_diffrn_radiation_type MoK\a
_diffrn_radiation_wavelength 0.71070
_diffrn_reflns_av_R_equivalents 0.0266
_diffrn_reflns_av_sigmaI/netI 0.0187
_diffrn_reflns_limit_h_max 11
_diffrn_reflns_limit_h_min -11
_diffrn_reflns_limit_k_max 17
_diffrn_reflns_limit_k_min -14
_diffrn_reflns_limit_l_max 18
_diffrn_reflns_limit_l_min -17
_diffrn_reflns_number 10073
_diffrn_reflns_theta_full 27.10
_diffrn_reflns_theta_max 27.10
_diffrn_reflns_theta_min 2.07
_diffrn_source 'fine-focus sealed tube'
_diffrn_standards_decay_% 0.0
_exptl_absorpt_coefficient_mu 0.091
_exptl_absorpt_correction_T_max 0.97
_exptl_absorpt_correction_T_min 0.80
_exptl_absorpt_correction_type multi-scan
_exptl_absorpt_process_details
;
 Data were corrected for decay and absorption using the program SADABS 
 (Sheldrick, G. M. (2003). SADABS. Version 2.10. University of
 G\"ottingen, Germany).
;
_exptl_crystal_colour colorless
_exptl_crystal_density_diffrn 1.292
_exptl_crystal_density_method 'not measured'
_exptl_crystal_description prism
_exptl_crystal_F_000 704
_exptl_crystal_size_max 0.40
_exptl_crystal_size_mid 0.35
_exptl_crystal_size_min 0.35
_refine_diff_density_max 0.138
_refine_diff_density_min -0.132
_refine_diff_density_rms 0.029
_refine_ls_abs_structure_details 'Flack H D (1983), Acta Cryst. A39, 876-881'
_refine_ls_extinction_coef 0.0027(13)
_refine_ls_extinction_expression Fc^*^=kFc[1+0.001xFc^2^\l^3^/sin(2\q)]^-1/4^
_refine_ls_extinction_method SHELXL
_refine_ls_goodness_of_fit_ref 1.026
_refine_ls_hydrogen_treatment constr
_refine_ls_matrix_type full
_refine_ls_number_parameters 227
_refine_ls_number_reflns 1989
_refine_ls_number_restraints 1
_refine_ls_restrained_S_all 1.026
_refine_ls_R_factor_all 0.0399
_refine_ls_R_factor_gt 0.0338
_refine_ls_shift/su_max 0.001
_refine_ls_shift/su_mean 0.000
_refine_ls_structure_factor_coef Fsqd
_refine_ls_weighting_details 'calc w=1/[\s^2^(Fo^2^)+(0.0428P)^2^+0.2309P] where P=(Fo^2^+2Fc^2^)/3'
_refine_ls_weighting_scheme calc
_refine_ls_wR_factor_gt 0.0776
_refine_ls_wR_factor_ref 0.0801
_reflns_number_gt 1783
_reflns_number_total 1989
_reflns_threshold_expression >2sigma(I)
_cod_data_source_file tx700317g-file001.cif
_cod_data_source_block JS11121
_cod_database_code 1505002

loop_
_symmetry_equiv_pos_as_xyz
'x, y, z'
'-x, -y, z+1/2'
'-x+1/2, y+1/2, z+1/2'
'x+1/2, -y+1/2, z'

loop_
_atom_site_label
_atom_site_type_symbol
_atom_site_fract_x
_atom_site_fract_y
_atom_site_fract_z
_atom_site_U_iso_or_equiv
_atom_site_adp_type
_atom_site_occupancy
_atom_site_symmetry_multiplicity
_atom_site_calc_flag
_atom_site_refinement_flags
O1 O 0.7784(2) 0.78296(15) 0.93790(15) 0.0692(6) Uani 1 1 d .
N1 N 1.10458(19) 1.00893(13) 0.85618(12) 0.0326(4) Uani 1 1 d .
C1 C 0.9808(2) 0.97096(13) 0.83355(14) 0.0274(4) Uani 1 1 d .
O2 O 1.00921(17) 0.86506(10) 0.68783(10) 0.0348(3) Uani 1 1 d .
N2 N 0.92540(19) 0.89926(12) 0.89612(12) 0.0322(4) Uani 1 1 d .
C2 C 1.1534(2) 0.96179(16) 0.94391(15) 0.0355(5) Uani 1 1 d .
H2A H 1.1699 1.0133 0.9921 0.043 Uiso 1 1 calc R
H2B H 1.2481 0.9250 0.9343 0.043 Uiso 1 1 calc R
O3 O 1.0365(2) 0.86042(14) 0.53247(11) 0.0558(5) Uani 1 1 d .
N3 N 0.8056(2) 0.84570(14) 0.87722(15) 0.0463(5) Uani 1 1 d .
C3 C 1.0292(2) 0.88966(16) 0.97430(15) 0.0355(5) Uani 1 1 d .
H3A H 1.0669 0.8205 0.9807 0.043 Uiso 1 1 calc R
H3B H 0.9826 0.9109 1.0333 0.043 Uiso 1 1 calc R
N4 N 0.91172(19) 0.94833(12) 0.67225(12) 0.0323(4) Uani 1 1 d .
C4 C 0.8950(2) 0.99698(14) 0.74809(14) 0.0277(4) Uani 1 1 d .
C5 C 0.7976(2) 1.08608(14) 0.74810(14) 0.0288(4) Uani 1 1 d .
C6 C 0.7175(2) 1.11177(15) 0.66874(15) 0.0358(5) Uani 1 1 d .
H6 H 0.7180 1.0685 0.6165 0.043 Uiso 1 1 calc R
C7 C 0.6378(3) 1.19951(17) 0.66573(18) 0.0462(6) Uani 1 1 d .
H7 H 0.5842 1.2171 0.6113 0.055 Uiso 1 1 calc R
C8 C 0.6357(3) 1.26223(18) 0.74205(19) 0.0505(6) Uani 1 1 d .
H8 H 0.5832 1.3238 0.7392 0.061 Uiso 1 1 calc R
C9 C 0.7094(3) 1.23570(19) 0.8218(2) 0.0545(7) Uani 1 1 d .
H9 H 0.7044 1.2777 0.8747 0.065 Uiso 1 1 calc R
C10 C 0.7911(3) 1.14791(17) 0.82544(17) 0.0431(5) Uani 1 1 d .
H10 H 0.8425 1.1300 0.8806 0.052 Uiso 1 1 calc R
C11 C 1.0618(2) 0.82589(15) 0.60654(16) 0.0349(4) Uani 1 1 d .
C12 C 1.1491(2) 0.73176(15) 0.62657(17) 0.0386(5) Uani 1 1 d .
H12A H 1.2323 0.7251 0.5818 0.046 Uiso 1 1 calc R
H12B H 1.1918 0.7350 0.6898 0.046 Uiso 1 1 calc R
C13 C 1.0461(2) 0.64282(16) 0.61872(17) 0.0384(5) Uani 1 1 d .
C14 C 0.9801(3) 0.6011(2) 0.6958(2) 0.0580(7) Uani 1 1 d .
H14 H 0.9999 0.6275 0.7556 0.070 Uiso 1 1 calc R
C15 C 0.8829(3) 0.5190(2) 0.6855(3) 0.0771(11) Uani 1 1 d .
H15 H 0.8369 0.4902 0.7385 0.093 Uiso 1 1 calc R
C16 C 0.8548(3) 0.4807(2) 0.5991(4) 0.0773(10) Uani 1 1 d .
H16 H 0.7902 0.4249 0.5925 0.093 Uiso 1 1 calc R
C17 C 0.9185(4) 0.5221(2) 0.5228(3) 0.0688(9) Uani 1 1 d .
H17 H 0.8980 0.4952 0.4632 0.083 Uiso 1 1 calc R
C18 C 1.0130(3) 0.60327(18) 0.53144(19) 0.0504(6) Uani 1 1 d .
H18 H 1.0559 0.6324 0.4776 0.060 Uiso 1 1 calc R

loop_
_atom_site_aniso_label
_atom_site_aniso_U_11
_atom_site_aniso_U_22
_atom_site_aniso_U_33
_atom_site_aniso_U_23
_atom_site_aniso_U_13
_atom_site_aniso_U_12
O1 0.0713(13) 0.0640(12) 0.0722(13) 0.0280(11) 0.0005(11) -0.0300(11)
N1 0.0325(9) 0.0336(9) 0.0319(9) 0.0023(7) 0.0005(7) -0.0012(7)
C1 0.0311(10) 0.0227(9) 0.0284(9) 0.0002(7) 0.0036(8) 0.0010(7)
O2 0.0411(8) 0.0306(7) 0.0327(8) -0.0018(6) -0.0042(6) 0.0110(6)
N2 0.0328(8) 0.0322(8) 0.0316(9) 0.0054(7) 0.0001(7) -0.0008(7)
C2 0.0361(11) 0.0383(11) 0.0322(11) -0.0010(9) -0.0057(9) 0.0052(9)
O3 0.0728(12) 0.0599(11) 0.0347(10) 0.0022(8) 0.0077(8) 0.0289(9)
N3 0.0449(11) 0.0427(10) 0.0512(12) 0.0086(10) -0.0006(9) -0.0128(9)
C3 0.0400(11) 0.0368(11) 0.0297(10) 0.0051(9) -0.0007(9) 0.0056(9)
N4 0.0358(9) 0.0279(8) 0.0333(9) 0.0020(7) -0.0014(7) 0.0075(7)
C4 0.0293(10) 0.0265(9) 0.0274(10) 0.0014(8) 0.0013(8) -0.0021(8)
C5 0.0274(9) 0.0278(9) 0.0312(10) 0.0014(8) 0.0038(8) 0.0000(8)
C6 0.0407(11) 0.0368(10) 0.0300(11) 0.0008(9) 0.0018(9) 0.0061(9)
C7 0.0517(13) 0.0464(13) 0.0404(12) 0.0072(11) -0.0044(11) 0.0152(11)
C8 0.0497(14) 0.0399(12) 0.0620(16) -0.0026(12) -0.0003(13) 0.0172(11)
C9 0.0615(17) 0.0498(14) 0.0522(15) -0.0192(13) -0.0048(13) 0.0204(12)
C10 0.0487(14) 0.0458(12) 0.0349(11) -0.0080(10) -0.0072(11) 0.0125(10)
C11 0.0323(10) 0.0352(11) 0.0373(11) -0.0049(9) 0.0011(9) 0.0043(8)
C12 0.0325(10) 0.0361(11) 0.0473(13) -0.0065(10) -0.0029(10) 0.0091(9)
C13 0.0284(10) 0.0353(11) 0.0516(14) 0.0008(10) 0.0002(10) 0.0100(9)
C14 0.0539(15) 0.0547(15) 0.0653(18) 0.0065(14) 0.0171(13) 0.0123(12)
C15 0.0485(16) 0.0664(19) 0.117(3) 0.031(2) 0.0296(19) 0.0071(14)
C16 0.0391(15) 0.0609(18) 0.132(3) 0.003(2) -0.0129(19) -0.0061(13)
C17 0.0579(17) 0.0571(16) 0.091(2) -0.0057(17) -0.0285(17) -0.0064(14)
C18 0.0495(14) 0.0463(14) 0.0554(16) -0.0006(13) -0.0102(12) 0.0010(11)

loop_
_atom_type_symbol
_atom_type_description
_atom_type_scat_dispersion_real
_atom_type_scat_dispersion_imag
_atom_type_scat_source
C C 0.0033 0.0000 'International Tables Vol C Tables 4.2.6.8 and 6.1.1.4'
H H 0.0000 0.0000 'International Tables Vol C Tables 4.2.6.8 and 6.1.1.4'
N N 0.0061 0.0000 'International Tables Vol C Tables 4.2.6.8 and 6.1.1.4'
O O 0.0106 0.0000 'International Tables Vol C Tables 4.2.6.8 and 6.1.1.4'

loop_
_geom_angle_atom_site_label_1
_geom_angle_atom_site_label_2
_geom_angle_atom_site_label_3
_geom_angle
C1 N1 C2 107.95(17)
N1 C1 N2 114.74(18)
N1 C1 C4 124.79(18)
N2 C1 C4 120.47(17)
C11 O2 N4 111.92(15)
N3 N2 C1 121.67(18)
N3 N2 C3 128.78(18)
C1 N2 C3 109.22(16)
N1 C2 C3 107.37(17)
N1 C2 H2A 110.2
C3 C2 H2A 110.2
N1 C2 H2B 110.2
C3 C2 H2B 110.2
H2A C2 H2B 108.5
O1 N3 N2 112.5(2)
N2 C3 C2 100.60(16)
N2 C3 H3A 111.7
C2 C3 H3A 111.7
N2 C3 H3B 111.7
C2 C3 H3B 111.7
H3A C3 H3B 109.4
C4 N4 O2 109.44(16)
N4 C4 C5 118.65(18)
N4 C4 C1 121.70(17)
C5 C4 C1 119.45(16)
C10 C5 C6 119.34(17)
C10 C5 C4 120.39(18)
C6 C5 C4 120.18(18)
C7 C6 C5 120.2(2)
C7 C6 H6 119.9
C5 C6 H6 119.9
C6 C7 C8 120.0(2)
C6 C7 H7 120.0
C8 C7 H7 120.0
C9 C8 C7 120.1(2)
C9 C8 H8 119.9
C7 C8 H8 119.9
C8 C9 C10 120.4(2)
C8 C9 H9 119.8
C10 C9 H9 119.8
C9 C10 C5 119.8(2)
C9 C10 H10 120.1
C5 C10 H10 120.1
O3 C11 O2 123.84(18)
O3 C11 C12 126.6(2)
O2 C11 C12 109.51(19)
C13 C12 C11 109.21(17)
C13 C12 H12A 109.8
C11 C12 H12A 109.8
C13 C12 H12B 109.8
C11 C12 H12B 109.8
H12A C12 H12B 108.3
C14 C13 C18 118.8(2)
C14 C13 C12 121.4(2)
C18 C13 C12 119.7(2)
C13 C14 C15 119.8(3)
C13 C14 H14 120.1
C15 C14 H14 120.1
C16 C15 C14 120.0(3)
C16 C15 H15 120.0
C14 C15 H15 120.0
C17 C16 C15 120.5(3)
C17 C16 H16 119.8
C15 C16 H16 119.8
C16 C17 C18 120.3(3)
C16 C17 H17 119.8
C18 C17 H17 119.8
C17 C18 C13 120.6(3)
C17 C18 H18 119.7
C13 C18 H18 119.7

loop_
_geom_bond_atom_site_label_1
_geom_bond_atom_site_label_2
_geom_bond_distance
O1 N3 1.238(3)
N1 C1 1.262(3)
N1 C2 1.480(3)
C1 N2 1.408(3)
C1 C4 1.493(3)
O2 C11 1.368(3)
O2 N4 1.434(2)
N2 N3 1.319(3)
N2 C3 1.467(3)
C2 C3 1.537(3)
C2 H2A 0.9900
C2 H2B 0.9900
O3 C11 1.186(3)
C3 H3A 0.9900
C3 H3B 0.9900
N4 C4 1.282(3)
C4 C5 1.478(3)
C5 C10 1.391(3)
C5 C6 1.393(3)
C6 C7 1.376(3)
C6 H6 0.9500
C7 C8 1.385(4)
C7 H7 0.9500
C8 C9 1.372(4)
C8 H8 0.9500
C9 C10 1.386(3)
C9 H9 0.9500
C10 H10 0.9500
C11 C12 1.511(3)
C12 C13 1.510(3)
C12 H12A 0.9900
C12 H12B 0.9900
C13 C14 1.377(4)
C13 C18 1.397(4)
C14 C15 1.409(4)
C14 H14 0.9500
C15 C16 1.372(6)
C15 H15 0.9500
C16 C17 1.357(5)
C16 H16 0.9500
C17 C18 1.384(4)
C17 H17 0.9500
C18 H18 0.9500

loop_
_geom_torsion_atom_site_label_1
_geom_torsion_atom_site_label_2
_geom_torsion_atom_site_label_3
_geom_torsion_atom_site_label_4
_geom_torsion
C2 N1 C1 N2 1.1(2)
C2 N1 C1 C4 -178.82(17)
N1 C1 N2 N3 -172.83(19)
C4 C1 N2 N3 7.1(3)
N1 C1 N2 C3 1.2(2)
C4 C1 N2 C3 -178.84(17)
C1 N1 C2 C3 -2.9(2)
C1 N2 N3 O1 176.3(2)
C3 N2 N3 O1 3.5(3)
N3 N2 C3 C2 170.7(2)
C1 N2 C3 C2 -2.8(2)
N1 C2 C3 N2 3.4(2)
C11 O2 N4 C4 -164.28(17)
O2 N4 C4 C5 -179.68(15)
O2 N4 C4 C1 5.4(2)
N1 C1 C4 N4 91.9(3)
N2 C1 C4 N4 -88.0(2)
N1 C1 C4 C5 -82.9(2)
N2 C1 C4 C5 97.2(2)
N4 C4 C5 C10 -172.0(2)
C1 C4 C5 C10 3.0(3)
N4 C4 C5 C6 4.6(3)
C1 C4 C5 C6 179.60(18)
C10 C5 C6 C7 2.6(3)
C4 C5 C6 C7 -173.96(19)
C5 C6 C7 C8 -0.6(3)
C6 C7 C8 C9 -2.0(4)
C7 C8 C9 C10 2.5(4)
C8 C9 C10 C5 -0.4(4)
C6 C5 C10 C9 -2.1(3)
C4 C5 C10 C9 174.5(2)
N4 O2 C11 O3 4.1(3)
N4 O2 C11 C12 -173.57(15)
O3 C11 C12 C13 -84.5(3)
O2 C11 C12 C13 93.0(2)
C11 C12 C13 C14 -97.1(3)
C11 C12 C13 C18 81.0(2)
C18 C13 C14 C15 1.0(4)
C12 C13 C14 C15 179.1(2)
C13 C14 C15 C16 0.2(4)
C14 C15 C16 C17 -0.8(5)
C15 C16 C17 C18 0.2(5)
C16 C17 C18 C13 1.0(4)
C14 C13 C18 C17 -1.6(4)
C12 C13 C18 C17 -179.7(2)

loop_
_cod_related_entry_id
_cod_related_entry_database
_cod_related_entry_code
1 ChemSpider 30651538
